data_4079984
loop_
_publ_author_name
'Brown, Zachary D.'
'Erickson, Jeremy D.'
'Fettinger, James C.'
'Power, Philip P.'

_publ_section_title
;
 Facile, High-Yield Functionalization of Germanium and Tin by Oxidative
 Insertion of Tetrelenes into the E--H Bonds of Inorganic Acids (E = C, N,
 O, F): Arene Elimination versus Oxidative Addition and Formation of a
 Germanium Cation--Water Complex
;
_journal_issue 2
_journal_name_full Organometallics
_journal_page_first 617
_journal_paper_doi 10.1021/om301121x
_journal_volume 32
_journal_year 2013
_chemical_formula_sum 'C48 H51 F Ge'
_chemical_formula_weight 719.48
_chemical_name_systematic
; 
 ? 
;
_space_group_IT_number 43
_symmetry_cell_setting orthorhombic
_symmetry_space_group_name_Hall 'F 2 -2d'
_symmetry_space_group_name_H-M 'F d d 2'
_atom_sites_solution_hydrogens geom
_atom_sites_solution_primary direct
_atom_sites_solution_secondary difmap
_audit_creation_method SHELXL-97
_cell_angle_alpha 90.00
_cell_angle_beta 90.00
_cell_angle_gamma 90.00
_cell_formula_units_Z 8
_cell_length_a 20.782(4)
_cell_length_b 44.041(9)
_cell_length_c 8.2142(14)
_cell_measurement_reflns_used 7399
_cell_measurement_temperature 90(2)
_cell_measurement_theta_max 25.25
_cell_measurement_theta_min 2.71
_cell_volume 7518(2)
_computing_cell_refinement 'SAINT (7.68A) (Bruker, 2009)'
_computing_data_collection 'SMART (Version 5.054) (Bruker, 2002)'
_computing_data_reduction 'SAINT (7.68A) (Bruker, 2009)'
_computing_molecular_graphics 'Bruker SHELXTL'
_computing_publication_material 'Bruker SHELXTL'
_computing_structure_refinement 'SHELXL-97 (Sheldrick, 2008)'
_computing_structure_solution 'SHELXS-97 (Sheldrick, 2008)'
_diffrn_ambient_temperature 90(2)
_diffrn_measured_fraction_theta_full 0.998
_diffrn_measured_fraction_theta_max 0.998
_diffrn_measurement_device_type 'Bruker APEX-II CCD'
_diffrn_measurement_method '\f and \w scans'
_diffrn_radiation_monochromator graphite
_diffrn_radiation_source 'fine-focus sealed tube'
_diffrn_radiation_type MoK\a
_diffrn_radiation_wavelength 0.71073
_diffrn_reflns_av_R_equivalents 0.0774
_diffrn_reflns_av_sigmaI/netI 0.0534
_diffrn_reflns_limit_h_max 24
_diffrn_reflns_limit_h_min -24
_diffrn_reflns_limit_k_max 53
_diffrn_reflns_limit_k_min -53
_diffrn_reflns_limit_l_max 9
_diffrn_reflns_limit_l_min -9
_diffrn_reflns_number 17136
_diffrn_reflns_theta_full 25.41
_diffrn_reflns_theta_max 25.41
_diffrn_reflns_theta_min 2.70
_exptl_absorpt_coefficient_mu 0.853
_exptl_absorpt_correction_T_max 0.9150
_exptl_absorpt_correction_T_min 0.7638
_exptl_absorpt_correction_type multi-scan
_exptl_absorpt_process_details 'SADABS 2008/1 (Sheldrick, 2008)'
_exptl_crystal_colour Colorless
_exptl_crystal_density_diffrn 1.271
_exptl_crystal_density_method 'not measured'
_exptl_crystal_description Rod
_exptl_crystal_F_000 3040
_exptl_crystal_size_max 0.33
_exptl_crystal_size_mid 0.20
_exptl_crystal_size_min 0.11
_refine_diff_density_max 0.523
_refine_diff_density_min -0.775
_refine_diff_density_rms 0.059
_refine_ls_abs_structure_details 'Flack H D (1983), Acta Cryst. A39, 876-881'
_refine_ls_abs_structure_Flack 0.014(10)
_refine_ls_extinction_method none
_refine_ls_goodness_of_fit_ref 1.039
_refine_ls_hydrogen_treatment mixed
_refine_ls_matrix_type full
_refine_ls_number_parameters 241
_refine_ls_number_reflns 3449
_refine_ls_number_restraints 8
_refine_ls_restrained_S_all 1.048
_refine_ls_R_factor_all 0.0388
_refine_ls_R_factor_gt 0.0357
_refine_ls_shift/su_max 0.009
_refine_ls_shift/su_mean 0.000
_refine_ls_structure_factor_coef Fsqd
_refine_ls_weighting_details 'calc w=1/[\s^2^(Fo^2^)+(0.0453P)^2^+5.8963P] where P=(Fo^2^+2Fc^2^)/3'
_refine_ls_weighting_scheme calc
_refine_ls_wR_factor_gt 0.0865
_refine_ls_wR_factor_ref 0.0884
_reflns_number_gt 3254
_reflns_number_total 3449
_reflns_threshold_expression >2sigma(I)
_cod_data_source_file om301121x_si_002.cif
_cod_data_source_block fdd2
_cod_depositor_comments
;
The following automatic conversions were performed:

'_symmetry_cell_setting' value 'Orthorhombic' changed to
'orthorhombic' according to
/home/saulius/struct/CIF-dictionaries/cif_core.dic dictionary named
'cif_core.dic' version 2.4.2 from
2011-04-26.

'_exptl_absorpt_correction_type' value 'Multi-scan'
changed to 'multi-scan' according to
/home/saulius/struct/CIF-dictionaries/cif_core.dic dictionary named
'cif_core.dic' version 2.4.2 from 2011-04-26.

Automatic conversion script
Id: cif_fix_values 1891 2012-01-12 08:04:46Z andrius 
;
_cod_original_sg_symbol_H-M Fdd2
_cod_database_code 4079984

loop_
_symmetry_equiv_pos_as_xyz
'x, y, z'
'-x, -y, z'
'-x+1/4, y+1/4, z+1/4'
'x+1/4, -y+1/4, z+1/4'
'x, y+1/2, z+1/2'
'-x, -y+1/2, z+1/2'
'-x+1/4, y+3/4, z+3/4'
'x+1/4, -y+3/4, z+3/4'
'x+1/2, y, z+1/2'
'-x+1/2, -y, z+1/2'
'-x+3/4, y+1/4, z+3/4'
'x+3/4, -y+1/4, z+3/4'
'x+1/2, y+1/2, z'
'-x+1/2, -y+1/2, z'
'-x+3/4, y+3/4, z+1/4'
'x+3/4, -y+3/4, z+1/4'

loop_
_atom_site_label
_atom_site_type_symbol
_atom_site_fract_x
_atom_site_fract_y
_atom_site_fract_z
_atom_site_U_iso_or_equiv
_atom_site_adp_type
_atom_site_occupancy
_atom_site_symmetry_multiplicity
_atom_site_calc_flag
_atom_site_refinement_flags
Ge1 Ge 1.0000 0.0000 0.38610(5) 0.02975(14) Uani 1 2 d SDU
F1 F 1.04248(15) 0.01340(7) 0.2357(4) 0.0266(7) Uani 0.50 1 d P
H1 H 0.956(2) -0.0237(10) 0.331(8) 0.0292(18) Uiso 0.50 1 d PDU
C1 C 0.94665(11) 0.03209(6) 0.4834(3) 0.0177(5) Uani 1 1 d .
C2 C 0.96112(12) 0.06320(6) 0.4568(3) 0.0189(5) Uani 1 1 d .
C3 C 0.91858(12) 0.08551(6) 0.5099(3) 0.0232(6) Uani 1 1 d .
H3 H 0.9288 0.1063 0.4914 0.028 Uiso 1 1 calc R
C4 C 0.86182(13) 0.07827(6) 0.5888(3) 0.0277(6) Uani 1 1 d .
H4 H 0.8337 0.0938 0.6263 0.033 Uiso 1 1 calc R
C5 C 0.84679(12) 0.04782(6) 0.6120(3) 0.0250(6) Uani 1 1 d .
H5 H 0.8079 0.0426 0.6660 0.030 Uiso 1 1 calc R
C6 C 0.88760(12) 0.02489(6) 0.5576(3) 0.0213(5) Uani 1 1 d .
C7 C 1.01970(11) 0.07510(5) 0.3711(3) 0.0177(5) Uani 1 1 d .
C8 C 1.02237(12) 0.07605(5) 0.2019(3) 0.0199(5) Uani 1 1 d .
C9 C 1.07667(12) 0.08821(6) 0.1267(3) 0.0224(5) Uani 1 1 d .
H9 H 1.0791 0.0883 0.0112 0.027 Uiso 1 1 calc R
C10 C 1.12759(12) 0.10021(5) 0.2173(3) 0.0219(5) Uani 1 1 d .
C11 C 1.12189(11) 0.10067(5) 0.3847(3) 0.0208(5) Uani 1 1 d .
H11 H 1.1553 0.1096 0.4475 0.025 Uiso 1 1 calc R
C12 C 1.06868(12) 0.08842(5) 0.4643(3) 0.0196(5) Uani 1 1 d .
C13 C 0.96747(13) 0.06414(6) 0.0987(3) 0.0267(6) Uani 1 1 d .
H13A H 0.9782 0.0665 -0.0168 0.040 Uiso 1 1 calc R
H13B H 0.9282 0.0756 0.1231 0.040 Uiso 1 1 calc R
H13C H 0.9604 0.0426 0.1231 0.040 Uiso 1 1 calc R
C14 C 1.18713(12) 0.11207(6) 0.1345(4) 0.0320(6) Uani 1 1 d .
H14A H 1.2172 0.1198 0.2166 0.048 Uiso 1 1 calc R
H14B H 1.1753 0.1285 0.0600 0.048 Uiso 1 1 calc R
H14C H 1.2076 0.0956 0.0730 0.048 Uiso 1 1 calc R
C15 C 1.06351(12) 0.09083(6) 0.6466(4) 0.0223(5) Uani 1 1 d .
H15A H 1.1055 0.0964 0.6921 0.033 Uiso 1 1 calc R
H15B H 1.0498 0.0712 0.6915 0.033 Uiso 1 1 calc R
H15C H 1.0318 0.1064 0.6749 0.033 Uiso 1 1 calc R
C16 C 0.85962(12) -0.00628(5) 0.5826(3) 0.0188(5) Uani 1 1 d .
C17 C 0.86072(12) -0.01932(6) 0.7388(3) 0.0216(6) Uani 1 1 d .
C18 C 0.82186(12) -0.04432(6) 0.7717(3) 0.0232(6) Uani 1 1 d .
H18 H 0.8230 -0.0531 0.8773 0.028 Uiso 1 1 calc R
C19 C 0.78147(12) -0.05685(5) 0.6547(4) 0.0239(6) Uani 1 1 d .
C20 C 0.78253(12) -0.04414(5) 0.5008(3) 0.0209(5) Uani 1 1 d .
H20 H 0.7563 -0.0529 0.4186 0.025 Uiso 1 1 calc R
C21 C 0.81984(11) -0.01930(6) 0.4608(3) 0.0204(5) Uani 1 1 d .
C22 C 0.90148(13) -0.00572(7) 0.8725(4) 0.0297(6) Uani 1 1 d .
H22A H 0.8794 0.0120 0.9184 0.045 Uiso 1 1 calc R
H22B H 0.9431 0.0005 0.8276 0.045 Uiso 1 1 calc R
H22C H 0.9083 -0.0209 0.9581 0.045 Uiso 1 1 calc R
C23 C 0.73712(14) -0.08284(6) 0.6944(4) 0.0308(7) Uani 1 1 d .
H23A H 0.6968 -0.0749 0.7391 0.046 Uiso 1 1 calc R
H23B H 0.7576 -0.0961 0.7748 0.046 Uiso 1 1 calc R
H23C H 0.7281 -0.0944 0.5951 0.046 Uiso 1 1 calc R
C24 C 0.81572(13) -0.00632(6) 0.2923(3) 0.0249(6) Uani 1 1 d .
H24A H 0.8316 -0.0213 0.2136 0.037 Uiso 1 1 calc R
H24B H 0.8421 0.0121 0.2858 0.037 Uiso 1 1 calc R
H24C H 0.7709 -0.0013 0.2673 0.037 Uiso 1 1 calc R

loop_
_atom_site_aniso_label
_atom_site_aniso_U_11
_atom_site_aniso_U_22
_atom_site_aniso_U_33
_atom_site_aniso_U_23
_atom_site_aniso_U_13
_atom_site_aniso_U_12
Ge1 0.0397(2) 0.0308(2) 0.01880(19) 0.000 0.000 0.02018(19)
F1 0.0308(17) 0.0198(15) 0.0292(19) 0.0053(13) 0.0125(13) 0.0063(13)
C1 0.0147(11) 0.0191(12) 0.0191(13) -0.0003(9) 0.0001(9) -0.0004(10)
C2 0.0174(13) 0.0200(12) 0.0192(12) 0.0020(10) -0.0017(10) -0.0011(10)
C3 0.0193(13) 0.0167(12) 0.0335(16) -0.0031(10) -0.0014(11) -0.0012(10)
C4 0.0188(13) 0.0243(13) 0.0399(17) -0.0045(11) 0.0069(11) 0.0007(11)
C5 0.0178(12) 0.0236(13) 0.0336(15) -0.0037(11) 0.0083(11) -0.0023(10)
C6 0.0184(12) 0.0218(13) 0.0236(13) 0.0011(10) -0.0013(10) -0.0025(11)
C7 0.0182(12) 0.0118(10) 0.0230(13) 0.0040(10) 0.0024(12) 0.0022(9)
C8 0.0186(13) 0.0147(12) 0.0265(13) -0.0002(10) 0.0001(10) 0.0016(10)
C9 0.0268(13) 0.0210(12) 0.0195(13) 0.0003(11) 0.0061(11) 0.0018(10)
C10 0.0191(12) 0.0166(12) 0.0300(14) 0.0000(10) 0.0046(11) 0.0006(10)
C11 0.0170(12) 0.0175(11) 0.0278(13) 0.0002(11) -0.0006(11) 0.0009(9)
C12 0.0184(12) 0.0161(12) 0.0244(13) 0.0017(10) 0.0000(10) 0.0022(10)
C13 0.0255(14) 0.0272(14) 0.0274(16) 0.0025(10) -0.0028(11) -0.0044(11)
C14 0.0246(14) 0.0352(15) 0.0361(15) 0.0008(14) 0.0087(13) -0.0062(12)
C15 0.0197(12) 0.0227(12) 0.0244(13) -0.0003(11) 0.0023(11) 0.0007(10)
C16 0.0116(12) 0.0200(12) 0.0249(14) -0.0013(10) 0.0051(10) -0.0014(10)
C17 0.0141(13) 0.0234(13) 0.0272(14) 0.0018(10) 0.0008(10) 0.0032(10)
C18 0.0192(13) 0.0227(13) 0.0277(14) 0.0062(11) 0.0034(11) 0.0033(10)
C19 0.0170(12) 0.0181(12) 0.0365(16) 0.0032(11) 0.0047(11) 0.0007(10)
C20 0.0147(12) 0.0207(12) 0.0273(14) -0.0044(10) -0.0019(10) 0.0009(10)
C21 0.0127(12) 0.0217(13) 0.0267(13) 0.0002(10) -0.0004(10) 0.0020(10)
C22 0.0270(13) 0.0381(16) 0.0240(15) 0.0030(14) 0.0006(14) -0.0068(11)
C23 0.0277(15) 0.0209(14) 0.0438(18) 0.0037(11) 0.0038(12) -0.0062(12)
C24 0.0188(13) 0.0320(14) 0.0240(15) -0.0004(11) -0.0020(10) -0.0041(11)

loop_
_atom_type_symbol
_atom_type_description
_atom_type_scat_dispersion_real
_atom_type_scat_dispersion_imag
_atom_type_scat_source
C C 0.0033 0.0016 'International Tables Vol C Tables 4.2.6.8 and 6.1.1.4'
H H 0.0000 0.0000 'International Tables Vol C Tables 4.2.6.8 and 6.1.1.4'
F F 0.0171 0.0103 'International Tables Vol C Tables 4.2.6.8 and 6.1.1.4'
Ge Ge 0.1547 1.8001 'International Tables Vol C Tables 4.2.6.8 and 6.1.1.4'

loop_
_geom_angle_atom_site_label_1
_geom_angle_atom_site_label_2
_geom_angle_atom_site_label_3
_geom_angle
_geom_angle_site_symmetry_1
_geom_angle_site_symmetry_3
F1 Ge1 F1 81.4(2) . 2_755
F1 Ge1 C1 105.24(13) . 2_755
F1 Ge1 C1 110.70(13) 2_755 2_755
F1 Ge1 C1 110.70(13) . .
F1 Ge1 C1 105.25(13) 2_755 .
C1 Ge1 C1 132.03(15) 2_755 .
F1 Ge1 H1 111(3) . .
F1 Ge1 H1 34(3) 2_755 .
C1 Ge1 H1 88(2) 2_755 .
C1 Ge1 H1 107(2) . .
C6 C1 C2 118.0(2) . .
C6 C1 Ge1 120.41(19) . .
C2 C1 Ge1 120.78(18) . .
C3 C2 C1 119.9(2) . .
C3 C2 C7 114.6(2) . .
C1 C2 C7 125.5(2) . .
C4 C3 C2 121.7(2) . .
C4 C3 H3 119.1 . .
C2 C3 H3 119.1 . .
C3 C4 C5 118.6(2) . .
C3 C4 H4 120.7 . .
C5 C4 H4 120.7 . .
C4 C5 C6 121.3(2) . .
C4 C5 H5 119.4 . .
C6 C5 H5 119.4 . .
C5 C6 C1 120.5(2) . .
C5 C6 C16 112.5(2) . .
C1 C6 C16 127.0(2) . .
C8 C7 C12 120.3(2) . .
C8 C7 C2 120.8(2) . .
C12 C7 C2 118.6(2) . .
C7 C8 C9 119.1(2) . .
C7 C8 C13 121.2(2) . .
C9 C8 C13 119.7(2) . .
C8 C9 C10 121.5(3) . .
C8 C9 H9 119.3 . .
C10 C9 H9 119.3 . .
C11 C10 C9 118.1(2) . .
C11 C10 C14 121.0(2) . .
C9 C10 C14 120.9(2) . .
C10 C11 C12 122.0(2) . .
C10 C11 H11 119.0 . .
C12 C11 H11 119.0 . .
C11 C12 C7 118.8(2) . .
C11 C12 C15 119.8(2) . .
C7 C12 C15 121.4(2) . .
C8 C13 H13A 109.5 . .
C8 C13 H13B 109.5 . .
H13A C13 H13B 109.5 . .
C8 C13 H13C 109.5 . .
H13A C13 H13C 109.5 . .
H13B C13 H13C 109.5 . .
C10 C14 H14A 109.5 . .
C10 C14 H14B 109.5 . .
H14A C14 H14B 109.5 . .
C10 C14 H14C 109.5 . .
H14A C14 H14C 109.5 . .
H14B C14 H14C 109.5 . .
C12 C15 H15A 109.5 . .
C12 C15 H15B 109.5 . .
H15A C15 H15B 109.5 . .
C12 C15 H15C 109.5 . .
H15A C15 H15C 109.5 . .
H15B C15 H15C 109.5 . .
C17 C16 C21 119.2(2) . .
C17 C16 C6 119.4(2) . .
C21 C16 C6 119.8(2) . .
C18 C17 C16 119.4(2) . .
C18 C17 C22 119.8(2) . .
C16 C17 C22 120.7(2) . .
C19 C18 C17 122.0(2) . .
C19 C18 H18 119.0 . .
C17 C18 H18 119.0 . .
C20 C19 C18 117.5(2) . .
C20 C19 C23 121.1(2) . .
C18 C19 C23 121.4(3) . .
C21 C20 C19 123.2(2) . .
C21 C20 H20 118.4 . .
C19 C20 H20 118.4 . .
C20 C21 C16 118.7(2) . .
C20 C21 C24 119.3(2) . .
C16 C21 C24 122.0(2) . .
C17 C22 H22A 109.5 . .
C17 C22 H22B 109.5 . .
H22A C22 H22B 109.5 . .
C17 C22 H22C 109.5 . .
H22A C22 H22C 109.5 . .
H22B C22 H22C 109.5 . .
C19 C23 H23A 109.5 . .
C19 C23 H23B 109.5 . .
H23A C23 H23B 109.5 . .
C19 C23 H23C 109.5 . .
H23A C23 H23C 109.5 . .
H23B C23 H23C 109.5 . .
C21 C24 H24A 109.5 . .
C21 C24 H24B 109.5 . .
H24A C24 H24B 109.5 . .
C21 C24 H24C 109.5 . .
H24A C24 H24C 109.5 . .
H24B C24 H24C 109.5 . .

loop_
_geom_bond_atom_site_label_1
_geom_bond_atom_site_label_2
_geom_bond_distance
_geom_bond_site_symmetry_2
Ge1 F1 1.629(3) .
Ge1 F1 1.629(3) 2_755
Ge1 C1 1.966(2) 2_755
Ge1 C1 1.966(2) .
Ge1 H1 1.457(10) .
C1 C6 1.406(3) .
C1 C2 1.420(3) .
C2 C3 1.392(4) .
C2 C7 1.501(4) .
C3 C4 1.383(4) .
C3 H3 0.9500 .
C4 C5 1.390(4) .
C4 H4 0.9500 .
C5 C6 1.392(4) .
C5 H5 0.9500 .
C6 C16 1.505(3) .
C7 C8 1.392(4) .
C7 C12 1.402(4) .
C8 C9 1.394(4) .
C8 C13 1.515(4) .
C9 C10 1.397(4) .
C9 H9 0.9500 .
C10 C11 1.380(4) .
C10 C14 1.505(3) .
C11 C12 1.393(4) .
C11 H11 0.9500 .
C12 C15 1.504(4) .
C13 H13A 0.9800 .
C13 H13B 0.9800 .
C13 H13C 0.9800 .
C14 H14A 0.9800 .
C14 H14B 0.9800 .
C14 H14C 0.9800 .
C15 H15A 0.9800 .
C15 H15B 0.9800 .
C15 H15C 0.9800 .
C16 C17 1.406(4) .
C16 C21 1.419(3) .
C17 C18 1.392(3) .
C17 C22 1.511(4) .
C18 C19 1.390(4) .
C18 H18 0.9500 .
C19 C20 1.382(4) .
C19 C23 1.505(3) .
C20 C21 1.380(3) .
C20 H20 0.9500 .
C21 C24 1.500(4) .
C22 H22A 0.9800 .
C22 H22B 0.9800 .
C22 H22C 0.9800 .
C23 H23A 0.9800 .
C23 H23B 0.9800 .
C23 H23C 0.9800 .
C24 H24A 0.9800 .
C24 H24B 0.9800 .
C24 H24C 0.9800 .

loop_
_geom_torsion_atom_site_label_1
_geom_torsion_atom_site_label_2
_geom_torsion_atom_site_label_3
_geom_torsion_atom_site_label_4
_geom_torsion
_geom_torsion_site_symmetry_1
F1 Ge1 C1 C6 150.8(2) .
F1 Ge1 C1 C6 64.4(2) 2_755
C1 Ge1 C1 C6 -73.2(2) 2_755
F1 Ge1 C1 C2 -18.5(2) .
F1 Ge1 C1 C2 -104.9(2) 2_755
C1 Ge1 C1 C2 117.4(2) 2_755
C6 C1 C2 C3 2.6(4) .
Ge1 C1 C2 C3 172.21(19) .
C6 C1 C2 C7 -176.3(2) .
Ge1 C1 C2 C7 -6.7(3) .
C1 C2 C3 C4 0.0(4) .
C7 C2 C3 C4 179.0(3) .
C2 C3 C4 C5 -1.4(4) .
C3 C4 C5 C6 0.0(4) .
C4 C5 C6 C1 2.7(4) .
C4 C5 C6 C16 -175.2(3) .
C2 C1 C6 C5 -3.9(4) .
Ge1 C1 C6 C5 -173.6(2) .
C2 C1 C6 C16 173.6(2) .
Ge1 C1 C6 C16 4.0(4) .
C3 C2 C7 C8 -97.7(3) .
C1 C2 C7 C8 81.3(3) .
C3 C2 C7 C12 75.2(3) .
C1 C2 C7 C12 -105.9(3) .
C12 C7 C8 C9 5.1(4) .
C2 C7 C8 C9 177.8(2) .
C12 C7 C8 C13 -174.9(2) .
C2 C7 C8 C13 -2.2(4) .
C7 C8 C9 C10 -1.8(4) .
C13 C8 C9 C10 178.2(2) .
C8 C9 C10 C11 -2.1(4) .
C8 C9 C10 C14 177.4(2) .
C9 C10 C11 C12 2.9(4) .
C14 C10 C11 C12 -176.7(2) .
C10 C11 C12 C7 0.4(3) .
C10 C11 C12 C15 -177.2(2) .
C8 C7 C12 C11 -4.4(3) .
C2 C7 C12 C11 -177.3(2) .
C8 C7 C12 C15 173.1(2) .
C2 C7 C12 C15 0.2(3) .
C5 C6 C16 C17 -77.5(3) .
C1 C6 C16 C17 104.8(3) .
C5 C6 C16 C21 88.2(3) .
C1 C6 C16 C21 -89.6(3) .
C21 C16 C17 C18 -1.3(4) .
C6 C16 C17 C18 164.5(2) .
C21 C16 C17 C22 -178.8(2) .
C6 C16 C17 C22 -13.1(4) .
C16 C17 C18 C19 -0.3(4) .
C22 C17 C18 C19 177.2(2) .
C17 C18 C19 C20 2.0(4) .
C17 C18 C19 C23 -176.7(2) .
C18 C19 C20 C21 -2.2(4) .
C23 C19 C20 C21 176.5(2) .
C19 C20 C21 C16 0.7(4) .
C19 C20 C21 C24 -177.5(2) .
C17 C16 C21 C20 1.1(3) .
C6 C16 C21 C20 -164.6(2) .
C17 C16 C21 C24 179.2(2) .
C6 C16 C21 C24 13.6(4) .
